data_4337021
loop_
_publ_author_name
'Tetsuro Kusamoto'
'Hiroshi Nishihara'
'Reizo Kato'

_publ_contact_author_address
;
The University of Tokyo
7-3-1 Hongo Bunkyo-ku Tokyo 113-0033
Japan
;
_publ_contact_author_email kusamoto@chem.s.u-tokyo.ac.jp
_publ_contact_author_name 'Tetsuro Kusamoto'
_publ_section_title
;
 Substituent-Dependent Spin-Density Distribution and Coexistence of Fe 3d
 and \p Spins on Ferrocene-Tetrathiafulvalene Hybrids
;
_journal_name_full 'Inorganic Chemistry'
_journal_page_first 13809
_journal_page_last 13811
_journal_paper_doi 10.1021/ic4022678
_journal_volume 52
_journal_year 2013
_chemical_formula_sum 'C26 H12 B2 Cl2 F14 Fe S8 Se0'
_chemical_formula_weight 995.21
_space_group_IT_number 14
_symmetry_cell_setting monoclinic
_symmetry_space_group_name_Hall '-P 2ybc'
_symmetry_space_group_name_H-M 'P 1 21/c 1'
_audit_creation_date 2012-04-04T11:19:52-00:00
_audit_creation_method 'WinGX routine CIF_UPDATE'
_cell_angle_alpha 90.0000
_cell_angle_beta 111.051(5)
_cell_angle_gamma 90.0000
_cell_formula_units_Z 4
_cell_length_a 18.973(7)
_cell_length_b 7.612(2)
_cell_length_c 25.295(9)
_cell_measurement_reflns_used 4840
_cell_measurement_temperature 100(2)
_cell_measurement_theta_max 27.4430
_cell_measurement_theta_min 3.1534
_cell_volume 3409(2)
_computing_structure_refinement 'SHELXL-97 (Sheldrick, 1997)'
_diffrn_ambient_temperature 100
_diffrn_measured_fraction_theta_full 0.998
_diffrn_measured_fraction_theta_max 0.998
_diffrn_measurement_device
;
Mercury CCD (2x2 bin mode)
;
_diffrn_measurement_method dtprofit.ref
_diffrn_radiation_detector CCD
_diffrn_radiation_monochromator 'Graphite Monochromator'
_diffrn_radiation_source 'Rotating Anode'
_diffrn_radiation_type MoK\a
_diffrn_radiation_wavelength 0.71073
_diffrn_reflns_av_R_equivalents 0.1137
_diffrn_reflns_limit_h_max 19
_diffrn_reflns_limit_h_min -22
_diffrn_reflns_limit_k_max 9
_diffrn_reflns_limit_k_min -9
_diffrn_reflns_limit_l_max 29
_diffrn_reflns_limit_l_min -30
_diffrn_reflns_number 21644
_diffrn_reflns_theta_full 25.02
_diffrn_reflns_theta_max 25.02
_diffrn_reflns_theta_min 3.15
_exptl_absorpt_coefficient_mu 1.19
_exptl_absorpt_correction_T_max 1.0000
_exptl_absorpt_correction_T_min 0.8117
_exptl_absorpt_correction_type multi-scan
_exptl_absorpt_process_details 'Jacobson, R. (1998) Private communication'
_exptl_crystal_colour red
_exptl_crystal_density_diffrn 1.939
_exptl_crystal_description plate
_exptl_crystal_F_000 1968
_exptl_crystal_size_max 0.15
_exptl_crystal_size_mid 0.06
_exptl_crystal_size_min 0.03
_refine_diff_density_max 1.329
_refine_diff_density_min -0.662
_refine_ls_extinction_method none
_refine_ls_goodness_of_fit_ref 1.038
_refine_ls_hydrogen_treatment mixed
_refine_ls_matrix_type full
_refine_ls_number_parameters 467
_refine_ls_number_reflns 5999
_refine_ls_number_restraints 1
_refine_ls_restrained_S_all 1.038
_refine_ls_R_factor_all 0.1448
_refine_ls_R_factor_gt 0.0811
_refine_ls_shift/su_max 0
_refine_ls_structure_factor_coef Fsqd
_refine_ls_weighting_details 'calc w=1/[\s^2^(Fo^2^)+(0.0794P)^2^+13.8825P] where P=(Fo^2^+2Fc^2^)/3'
_refine_ls_weighting_scheme calc
_refine_ls_wR_factor_gt 0.1727
_refine_ls_wR_factor_ref 0.2177
_reflns_number_gt 3396
_reflns_number_total 5999
_reflns_threshold_expression >2sigma(I)
_cod_data_source_file ic4022678_si_002_3.cif
_cod_data_source_block '[FcS4TTF(CF3)2](BF4)2(sol)-100K'
_cod_original_cell_volume 3409(3)
_cod_original_sg_symbol_H-M 'P 21/c'
_cod_database_code 4337021

loop_
_symmetry_equiv_pos_as_xyz
'x, y, z'
'-x, y+1/2, -z+1/2'
'-x, -y, -z'
'x, -y-1/2, z-1/2'

loop_
_atom_site_label
_atom_site_fract_x
_atom_site_fract_y
_atom_site_fract_z
_atom_site_U_iso_or_equiv
_atom_site_adp_type
_atom_site_calc_flag
_atom_site_refinement_flags
_atom_site_occupancy
_atom_site_disorder_assembly
_atom_site_disorder_group
_atom_site_type_symbol
C17 0.5857(5) 0.2917(10) 0.1896(4) 0.0231(19) Uani d . 1 . . C
C14 0.9049(5) 0.1659(11) 0.1736(3) 0.025(2) Uani d . 1 . . C
C13 0.8713(4) 0.1432(10) 0.1162(4) 0.0223(19) Uani d . 1 . . C
C15 0.7644(5) 0.2155(12) 0.1500(4) 0.027(2) Uani d . 1 . . C
C12 1.0128(5) 0.1025(11) 0.1386(4) 0.026(2) Uani d . 1 . . C
C11 1.0788(5) 0.0840(11) 0.1322(3) 0.0244(19) Uani d . 1 . . C
C2 1.1875(5) 0.4550(12) 0.1781(4) 0.031(2) Uani d . 1 . . C
H2 1.1459 0.4945 0.1874 0.037 Uiso calc R 1 . . H
C6 1.1016(5) 0.2298(11) 0.0428(3) 0.024(2) Uani d . 1 . . C
C16 0.6931(5) 0.2420(11) 0.1523(4) 0.029(2) Uani d . 1 . . C
C19 0.5500(5) 0.3248(12) 0.2332(4) 0.033(2) Uani d . 1 . . C
C20 0.4702(5) 0.1879(13) 0.1060(4) 0.035(2) Uani d . 1 . . C
C8 1.1057(5) 0.5280(12) 0.0291(4) 0.034(2) Uani d . 1 . . C
H8 1.0951 0.6501 0.028 0.041 Uiso calc R 1 . . H
C18 0.5525(5) 0.2319(11) 0.1356(4) 0.031(2) Uani d . 1 . . C
C5 1.2757(5) 0.2763(12) 0.1609(4) 0.029(2) Uani d . 1 . . C
H5 1.3034 0.177 0.1564 0.035 Uiso calc R 1 . . H
C7 1.0697(5) 0.3958(11) 0.0483(3) 0.026(2) Uani d . 1 . . C
H7 1.0304 0.4135 0.0627 0.032 Uiso calc R 1 . . H
C9 1.1616(5) 0.4462(12) 0.0112(4) 0.033(2) Uani d . 1 . . C
H9 1.1947 0.5056 -0.0034 0.039 Uiso calc R 1 . . H
C10 1.1593(5) 0.2634(12) 0.0189(4) 0.030(2) Uani d . 1 . . C
H10 1.1898 0.1779 0.0101 0.035 Uiso calc R 1 . . H
C3 1.2387(5) 0.5645(13) 0.1637(4) 0.035(2) Uani d . 1 . . C
H3 1.2371 0.6891 0.1611 0.042 Uiso calc R 1 . . H
C4 1.2925(5) 0.4534(12) 0.1539(4) 0.037(2) Uani d . 1 . . C
H4 1.3337 0.4922 0.144 0.044 Uiso calc R 1 . . H
C1 1.2092(5) 0.2723(12) 0.1760(4) 0.027(2) Uani d . 1 . . C
F1 0.5801(3) 0.4708(7) 0.2622(2) 0.0470(15) Uani d . 1 . . F
F2 0.4763(3) 0.3491(8) 0.2103(2) 0.0436(15) Uani d . 1 . . F
F3 0.5632(3) 0.1945(8) 0.2697(2) 0.0518(16) Uani d . 1 . . F
F4 0.4608(3) 0.1137(8) 0.0557(2) 0.0433(14) Uani d . 1 . . F
F5 0.4262(3) 0.3288(7) 0.0948(2) 0.0448(14) Uani d . 1 . . F
F6 0.4450(3) 0.0773(7) 0.1349(2) 0.0410(14) Uani d . 1 . . F
F7 1.0121(3) 0.7071(7) 0.1057(2) 0.0476(15) Uani d . 1 . . F
F8 0.9416(3) 0.4891(7) 0.1196(2) 0.0451(14) Uani d . 1 . . F
F9 0.9294(3) 0.7613(7) 0.1515(2) 0.0422(14) Uani d . 1 . . F
F10 1.0356(3) 0.6024(9) 0.1945(2) 0.0529(17) Uani d . 1 . . F
F11 0.7921(3) 0.1626(6) -0.0198(2) 0.0324(12) Uani d . 1 . . F
F12 0.7113(3) 0.1143(7) -0.1110(2) 0.0439(14) Uani d . 1 . . F
F13 0.6896(3) -0.0137(8) -0.0375(2) 0.0469(15) Uani d . 1 . . F
F14 0.6744(3) 0.2816(8) -0.0514(3) 0.0570(17) Uani d . 1 . . F
S7 0.61089(13) 0.1935(3) 0.09747(10) 0.0314(6) Uani d . 1 . . S
S8 0.68348(12) 0.3206(3) 0.21439(9) 0.0285(5) Uani d . 1 . . S
S5 0.77454(12) 0.1680(3) 0.08651(9) 0.0299(6) Uani d . 1 . . S
S6 0.84681(12) 0.2274(3) 0.20934(9) 0.0277(5) Uani d . 1 . . S
S3 0.92813(12) 0.0923(3) 0.07835(9) 0.0246(5) Uani d . 1 . . S
S4 1.00202(12) 0.1447(3) 0.20340(9) 0.0261(5) Uani d . 1 . . S
S1 1.07952(12) 0.0240(3) 0.06466(9) 0.0266(5) Uani d . 1 . . S
S2 1.16517(12) 0.0864(3) 0.19099(9) 0.0293(6) Uani d . 1 . . S
Fe1 1.18253(7) 0.38921(16) 0.09732(5) 0.0258(3) Uani d . 1 . . Fe
B1 0.9792(6) 0.6399(13) 0.1423(4) 0.029(2) Uani d . 1 . . B
B2 0.7157(6) 0.1347(14) -0.0552(5) 0.031(3) Uani d . 1 . . B
Cl2 0.5077(2) 0.6970(5) 0.08772(17) 0.0502(12) Uani d P 0.723(6) A 1 Cl
Cl1 0.6414(3) 0.8233(5) 0.19731(15) 0.0565(14) Uani d P 0.723(6) A 1 Cl
C22 0.6038(7) 0.6823(16) 0.0911(5) 0.027(3) Uiso d P 0.723(6) A 1 C
C23 0.6167(9) 0.6120(19) 0.0477(6) 0.046(4) Uiso d P 0.723(6) A 1 C
H23 0.5773 0.5664 0.0157 0.055 Uiso calc PR 0.723(6) A 1 H
C24 0.6862(9) 0.609(2) 0.0518(7) 0.039(4) Uiso d P 0.723(6) A 1 C
H24 0.6958 0.5665 0.0198 0.046 Uiso calc PR 0.723(6) A 1 H
C25 0.7479(8) 0.6608(17) 0.0969(5) 0.036(3) Uiso d P 0.723(6) A 1 C
H25 0.7977 0.6518 0.0966 0.044 Uiso calc PR 0.723(6) A 1 H
C26 0.7338(11) 0.727(2) 0.1436(7) 0.052(4) Uiso d P 0.723(6) A 1 C
H26 0.7742 0.7634 0.1767 0.063 Uiso calc PR 0.723(6) A 1 H
C21 0.6609(7) 0.7396(16) 0.1406(5) 0.029(3) Uiso d P 0.723(6) A 1 C
Cl6 0.5723(10) 0.791(2) 0.1697(7) 0.035(5) Uiso d P 0.136(5) B 2 Cl
Cl4 0.5272(10) 0.644(2) 0.0495(7) 0.037(5) Uiso d P 0.136(5) B 2 Cl
Cl3 0.7775(10) 0.728(2) 0.1477(7) 0.031(5) Uiso d P 0.142(6) C 3 Cl
Cl5 0.6601(12) 0.580(2) 0.0347(8) 0.036(5) Uiso d P 0.142(6) C 3 Cl

loop_
_atom_site_aniso_label
_atom_site_aniso_U_11
_atom_site_aniso_U_22
_atom_site_aniso_U_33
_atom_site_aniso_U_12
_atom_site_aniso_U_13
_atom_site_aniso_U_23
C17 0.026(5) 0.018(4) 0.030(5) 0.000(4) 0.016(4) 0.000(4)
C14 0.029(5) 0.025(5) 0.022(5) 0.003(4) 0.010(4) 0.001(4)
C13 0.019(4) 0.019(4) 0.032(5) -0.005(4) 0.013(4) -0.001(4)
C15 0.018(5) 0.034(5) 0.028(5) 0.000(4) 0.007(4) -0.003(4)
C12 0.029(5) 0.020(5) 0.026(5) -0.004(4) 0.008(4) 0.008(4)
C11 0.024(5) 0.024(5) 0.027(5) -0.002(4) 0.011(4) 0.001(4)
C2 0.031(5) 0.032(5) 0.031(5) 0.005(4) 0.012(4) -0.004(4)
C6 0.038(5) 0.020(4) 0.017(4) 0.004(4) 0.013(4) 0.005(4)
C16 0.028(5) 0.025(5) 0.039(6) 0.004(4) 0.018(4) -0.007(4)
C19 0.037(6) 0.035(6) 0.036(6) -0.009(5) 0.025(5) -0.010(5)
C20 0.030(5) 0.041(6) 0.029(6) 0.001(5) 0.006(4) 0.007(5)
C8 0.037(6) 0.023(5) 0.039(6) 0.004(4) 0.010(5) 0.008(4)
C18 0.037(6) 0.023(5) 0.036(6) 0.001(4) 0.016(5) -0.002(4)
C5 0.025(5) 0.028(5) 0.033(5) 0.001(4) 0.009(4) -0.004(4)
C7 0.028(5) 0.022(5) 0.029(5) 0.001(4) 0.010(4) -0.005(4)
C9 0.036(5) 0.033(5) 0.034(5) -0.018(4) 0.018(5) -0.002(4)
C10 0.029(5) 0.031(5) 0.030(5) -0.003(4) 0.012(4) -0.003(4)
C3 0.036(6) 0.042(6) 0.024(5) -0.009(5) 0.007(4) -0.010(4)
C4 0.021(5) 0.038(6) 0.043(6) -0.005(4) 0.003(4) 0.001(5)
C1 0.015(4) 0.037(5) 0.026(5) -0.001(4) 0.005(4) 0.002(4)
F1 0.053(4) 0.048(4) 0.047(4) -0.015(3) 0.026(3) -0.015(3)
F2 0.024(3) 0.066(4) 0.044(3) 0.002(3) 0.016(3) -0.014(3)
F3 0.061(4) 0.058(4) 0.051(4) 0.011(3) 0.037(3) 0.021(3)
F4 0.032(3) 0.062(4) 0.035(3) -0.008(3) 0.012(3) -0.009(3)
F5 0.032(3) 0.044(3) 0.051(4) 0.002(3) 0.007(3) -0.001(3)
F6 0.033(3) 0.055(4) 0.037(3) -0.010(3) 0.015(3) 0.003(3)
F7 0.073(4) 0.024(3) 0.064(4) -0.002(3) 0.047(4) -0.001(3)
F8 0.053(4) 0.032(3) 0.046(3) -0.006(3) 0.012(3) -0.006(3)
F9 0.042(3) 0.026(3) 0.069(4) 0.003(2) 0.032(3) 0.000(3)
F10 0.030(3) 0.093(5) 0.034(3) 0.009(3) 0.009(3) -0.004(3)
F11 0.031(3) 0.034(3) 0.033(3) -0.004(2) 0.012(2) -0.002(2)
F12 0.057(4) 0.039(3) 0.036(3) -0.013(3) 0.016(3) -0.001(3)
F13 0.035(3) 0.056(4) 0.049(4) -0.015(3) 0.014(3) 0.007(3)
F14 0.043(4) 0.052(4) 0.072(4) 0.010(3) 0.017(3) -0.007(3)
S7 0.0251(12) 0.0398(14) 0.0293(13) 0.0015(11) 0.0096(10) -0.0019(11)
S8 0.0247(12) 0.0330(13) 0.0295(13) -0.0006(10) 0.0116(10) -0.0009(10)
S5 0.0237(12) 0.0397(14) 0.0268(13) 0.0021(10) 0.0095(10) -0.0004(10)
S6 0.0235(12) 0.0327(13) 0.0271(12) 0.0012(10) 0.0094(10) -0.0011(10)
S3 0.0224(11) 0.0263(12) 0.0256(12) -0.0011(9) 0.0094(10) -0.0010(9)
S4 0.0232(11) 0.0287(12) 0.0269(12) 0.0021(10) 0.0095(10) 0.0020(10)
S1 0.0271(12) 0.0244(12) 0.0314(13) -0.0022(10) 0.0140(10) -0.0020(10)
S2 0.0239(12) 0.0337(13) 0.0299(13) 0.0025(10) 0.0092(10) 0.0060(10)
Fe1 0.0261(7) 0.0240(7) 0.0273(7) -0.0004(6) 0.0097(6) -0.0011(6)
B1 0.036(6) 0.020(5) 0.032(6) 0.005(5) 0.015(5) -0.002(5)
B2 0.017(5) 0.035(6) 0.045(7) -0.001(5) 0.015(5) 0.005(5)
Cl2 0.042(2) 0.042(2) 0.066(3) 0.0037(17) 0.020(2) 0.0059(19)
Cl1 0.091(3) 0.036(2) 0.038(2) 0.003(2) 0.017(2) 0.0028(17)

loop_
_atom_type_symbol
_atom_type_description
_atom_type_scat_dispersion_real
_atom_type_scat_dispersion_imag
_atom_type_scat_source
Se Se -0.0929 2.2259 'International Tables Vol C Tables 4.2.6.8 and 6.1.1.4'
H H 0 0 'International Tables Vol C Tables 4.2.6.8 and 6.1.1.4'
C C 0.0033 0.0016 'International Tables Vol C Tables 4.2.6.8 and 6.1.1.4'
F F 0.0171 0.0103 'International Tables Vol C Tables 4.2.6.8 and 6.1.1.4'
S S 0.1246 0.1234 'International Tables Vol C Tables 4.2.6.8 and 6.1.1.4'
Cl Cl 0.1484 0.1585 'International Tables Vol C Tables 4.2.6.8 and 6.1.1.4'
Fe Fe 0.3463 0.8444 'International Tables Vol C Tables 4.2.6.8 and 6.1.1.4'
B B 0.0013 0.0007 'International Tables Vol C Tables 4.2.6.8 and 6.1.1.4'

loop_
_geom_angle_atom_site_label_1
_geom_angle_atom_site_label_2
_geom_angle_atom_site_label_3
_geom_angle
C18 C17 C19 128.4(8)
C18 C17 S8 116.9(6)
C19 C17 S8 114.6(6)
C13 C14 S6 116.6(6)
C13 C14 S4 117.9(6)
S6 C14 S4 125.3(5)
C14 C13 S3 118.0(6)
C14 C13 S5 117.7(6)
S3 C13 S5 124.2(5)
C16 C15 S5 120.4(7)
C16 C15 S6 122.9(7)
S5 C15 S6 116.7(5)
C11 C12 S4 124.4(7)
C11 C12 S3 119.6(7)
S4 C12 S3 115.9(5)
C12 C11 S2 121.7(7)
C12 C11 S1 118.6(7)
S2 C11 S1 119.1(5)
C3 C2 C1 108.8(8)
C3 C2 Fe1 71.5(5)
C1 C2 Fe1 69.4(5)
C3 C2 H2 125.6
C1 C2 H2 125.6
Fe1 C2 H2 125.1
C7 C6 C10 107.1(7)
C7 C6 S1 126.7(6)
C10 C6 S1 126.0(6)
C7 C6 Fe1 69.7(5)
C10 C6 Fe1 71.4(5)
S1 C6 Fe1 121.3(4)
C15 C16 S7 123.5(7)
C15 C16 S8 120.3(7)
S7 C16 S8 116.2(5)
F3 C19 F2 108.5(7)
F3 C19 F1 107.6(7)
F2 C19 F1 107.4(7)
F3 C19 C17 111.4(7)
F2 C19 C17 112.8(8)
F1 C19 C17 108.9(7)
F6 C20 F5 108.1(8)
F6 C20 F4 107.9(8)
F5 C20 F4 106.2(7)
F6 C20 C18 112.5(7)
F5 C20 C18 112.7(8)
F4 C20 C18 109.1(8)
C7 C8 C9 107.8(8)
C7 C8 Fe1 68.5(5)
C9 C8 Fe1 70.6(5)
C7 C8 H8 126.1
C9 C8 H8 126.1
Fe1 C8 H8 126.4
C17 C18 C20 126.7(8)
C17 C18 S7 117.1(7)
C20 C18 S7 116.1(7)
C4 C5 C1 108.1(8)
C4 C5 Fe1 71.2(5)
C1 C5 Fe1 68.7(5)
C4 C5 H5 126
C1 C5 H5 126
Fe1 C5 H5 125.7
C8 C7 C6 108.9(8)
C8 C7 Fe1 72.2(5)
C6 C7 Fe1 69.6(5)
C8 C7 H7 125.5
C6 C7 H7 125.5
Fe1 C7 H7 124.3
C10 C9 C8 108.8(8)
C10 C9 Fe1 70.0(5)
C8 C9 Fe1 69.6(5)
C10 C9 H9 125.6
C8 C9 H9 125.6
Fe1 C9 H9 126.3
C9 C10 C6 107.3(8)
C9 C10 Fe1 70.9(5)
C6 C10 Fe1 67.8(5)
C9 C10 H10 126.3
C6 C10 H10 126.3
Fe1 C10 H10 126.5
C4 C3 C2 107.2(9)
C4 C3 Fe1 70.9(5)
C2 C3 Fe1 68.7(5)
C4 C3 H3 126.4
C2 C3 H3 126.4
Fe1 C3 H3 125.7
C5 C4 C3 109.9(8)
C5 C4 Fe1 69.7(5)
C3 C4 Fe1 70.1(5)
C5 C4 H4 125
C3 C4 H4 125
Fe1 C4 H4 126.8
C5 C1 C2 105.9(7)
C5 C1 S2 127.1(7)
C2 C1 S2 126.9(7)
C5 C1 Fe1 70.8(5)
C2 C1 Fe1 69.4(5)
S2 C1 Fe1 125.7(5)
C16 S7 C18 95.2(4)
C17 S8 C16 94.3(4)
C15 S5 C13 94.3(4)
C14 S6 C15 94.6(4)
C13 S3 C12 93.8(4)
C14 S4 C12 94.2(4)
C6 S1 C11 99.1(4)
C1 S2 C11 101.3(4)
C6 Fe1 C7 40.8(3)
C6 Fe1 C1 104.9(3)
C7 Fe1 C1 115.7(3)
C6 Fe1 C2 124.3(3)
C7 Fe1 C2 104.9(3)
C1 Fe1 C2 41.2(3)
C6 Fe1 C5 119.6(3)
C7 Fe1 C5 151.8(3)
C1 Fe1 C5 40.5(3)
C2 Fe1 C5 67.5(3)
C6 Fe1 C8 67.3(3)
C7 Fe1 C8 39.3(3)
C1 Fe1 C8 149.8(3)
C2 Fe1 C8 117.5(4)
C5 Fe1 C8 168.5(3)
C6 Fe1 C10 40.8(3)
C7 Fe1 C10 67.8(3)
C1 Fe1 C10 127.4(4)
C2 Fe1 C10 163.8(3)
C5 Fe1 C10 111.7(4)
C8 Fe1 C10 66.7(4)
C6 Fe1 C3 162.1(3)
C7 Fe1 C3 125.8(4)
C1 Fe1 C3 68.1(4)
C2 Fe1 C3 39.8(3)
C5 Fe1 C3 66.7(4)
C8 Fe1 C3 109.8(4)
C10 Fe1 C3 156.1(3)
C6 Fe1 C9 67.1(3)
C7 Fe1 C9 66.6(3)
C1 Fe1 C9 165.8(4)
C2 Fe1 C9 153.0(4)
C5 Fe1 C9 131.9(4)
C8 Fe1 C9 39.8(3)
C10 Fe1 C9 39.0(3)
C3 Fe1 C9 123.0(4)
C6 Fe1 C4 155.1(4)
C7 Fe1 C4 164.1(4)
C1 Fe1 C4 67.0(3)
C2 Fe1 C4 66.0(4)
C5 Fe1 C4 39.1(3)
C8 Fe1 C4 131.5(4)
C10 Fe1 C4 124.3(4)
C3 Fe1 C4 39.1(3)
C9 Fe1 C4 115.1(4)
F8 B1 F7 108.7(8)
F8 B1 F10 109.4(8)
F7 B1 F10 109.3(8)
F8 B1 F9 110.2(8)
F7 B1 F9 111.1(8)
F10 B1 F9 108.1(8)
F13 B2 F14 111.2(8)
F13 B2 F12 110.0(8)
F14 B2 F12 109.3(8)
F13 B2 F11 108.8(8)
F14 B2 F11 108.0(8)
F12 B2 F11 109.4(7)
C23 C22 C21 123.6(12)
C23 C22 Cl2 118.3(10)
C21 C22 Cl2 118.1(9)
C24 C23 C22 115.6(15)
C24 C23 H23 122.2
C22 C23 H23 122.2
C23 C24 C25 127.6(16)
C23 C24 H24 116.2
C25 C24 H24 116.2
C24 C25 C26 116.3(14)
C24 C25 H25 121.9
C26 C25 H25 121.9
C21 C26 C25 118.5(15)
C21 C26 H26 120.7
C25 C26 H26 120.7
C26 C21 C22 118.3(12)
C26 C21 Cl1 119.7(10)
C22 C21 Cl1 122.0(9)

loop_
_geom_bond_atom_site_label_1
_geom_bond_atom_site_label_2
_geom_bond_distance
C17 C18 1.361(12)
C17 C19 1.507(11)
C17 S8 1.746(8)
C14 C13 1.370(11)
C14 S6 1.724(8)
C14 S4 1.729(9)
C13 S3 1.724(8)
C13 S5 1.726(8)
C15 C16 1.389(11)
C15 S5 1.724(9)
C15 S6 1.738(8)
C12 C11 1.327(11)
C12 S4 1.753(9)
C12 S3 1.775(8)
C11 S2 1.773(8)
C11 S1 1.774(8)
C2 C3 1.424(12)
C2 C1 1.457(12)
C2 Fe1 2.072(9)
C2 H2 0.95
C6 C7 1.430(11)
C6 C10 1.449(11)
C6 S1 1.762(8)
C6 Fe1 2.052(9)
C16 S7 1.715(9)
C16 S8 1.750(9)
C19 F3 1.318(10)
C19 F2 1.320(10)
C19 F1 1.341(10)
C20 F6 1.313(10)
C20 F5 1.326(10)
C20 F4 1.344(10)
C20 C18 1.507(12)
C8 C7 1.398(12)
C8 C9 1.434(12)
C8 Fe1 2.100(9)
C8 H8 0.95
C18 S7 1.736(9)
C5 C4 1.410(12)
C5 C1 1.445(12)
C5 Fe1 2.099(9)
C5 H5 0.95
C7 Fe1 2.053(8)
C7 H7 0.95
C9 C10 1.408(12)
C9 Fe1 2.113(9)
C9 H9 0.95
C10 Fe1 2.101(9)
C10 H10 0.95
C3 C4 1.414(13)
C3 Fe1 2.109(9)
C3 H3 0.95
C4 Fe1 2.119(9)
C4 H4 0.95
C1 S2 1.753(9)
C1 Fe1 2.071(8)
F7 B1 1.388(11)
F8 B1 1.364(11)
F9 B1 1.400(11)
F10 B1 1.399(11)
F11 B2 1.420(11)
F12 B2 1.391(12)
F13 B2 1.372(11)
F14 B2 1.388(12)
Cl2 C22 1.797(12)
Cl1 C21 1.726(12)
C22 C23 1.321(18)
C22 C21 1.400(16)
C23 C24 1.29(2)
C23 H23 0.95
C24 C25 1.37(2)
C24 H24 0.95
C25 C26 1.397(19)
C25 H25 0.95
C26 C21 1.36(2)
C26 H26 0.95
